data_1506937
loop_
_publ_author_name
'Muthyala, Rajeev S.'
'Subramaniam, Gopal'
'Todaro, Louis'

_publ_section_title
;
 The use of squaric acid as a scaffold for cofacial phenyl rings.
;
_journal_issue 25
_journal_name_full 'Organic letters'
_journal_page_first 4663
_journal_page_last 4665
_journal_paper_doi 10.1021/ol048139s
_journal_volume 6
_journal_year 2004
_chemical_formula_sum 'C18 H16 N2 O2'
_chemical_formula_weight 292.33
_chemical_name_systematic
;
 ?
;
_space_group_IT_number 14
_symmetry_cell_setting monoclinic
_symmetry_space_group_name_Hall '-P 2ybc'
_symmetry_space_group_name_H-M 'P 1 21/c 1'
_atom_sites_solution_hydrogens geom
_atom_sites_solution_primary direct
_atom_sites_solution_secondary difmap
_audit_creation_method SHELXL-97
_cell_angle_alpha 90.00
_cell_angle_beta 92.82(3)
_cell_angle_gamma 90.00
_cell_formula_units_Z 4
_cell_length_a 7.4230(15)
_cell_length_b 14.598(3)
_cell_length_c 13.890(3)
_cell_measurement_temperature 295(2)
_cell_volume 1503.3(5)
_computing_cell_refinement 'Bruker XSCANS'
_computing_data_collection 'Bruker XSCANS'
_computing_data_reduction 'Bruker SHELXTL'
_computing_molecular_graphics 'Bruker SHELXTL'
_computing_publication_material 'Bruker SHELXTL'
_computing_structure_refinement 'SHELXL-97 (Sheldrick, 1997)'
_computing_structure_solution 'SHELXS-97 (Sheldrick, 1990)'
_diffrn_ambient_temperature 295(2)
_diffrn_measured_fraction_theta_full 0.994
_diffrn_measured_fraction_theta_max 0.994
_diffrn_measurement_device_type 'Bruker-Nonius KappaCCD'
_diffrn_measurement_method '\w scans'
_diffrn_radiation_monochromator graphite
_diffrn_radiation_source 'fine-focus sealed tube'
_diffrn_radiation_type MoK\a
_diffrn_radiation_wavelength 0.71073
_diffrn_reflns_av_R_equivalents 0.0351
_diffrn_reflns_av_sigmaI/netI 0.0599
_diffrn_reflns_limit_h_max 9
_diffrn_reflns_limit_h_min -9
_diffrn_reflns_limit_k_max 13
_diffrn_reflns_limit_k_min -18
_diffrn_reflns_limit_l_max 18
_diffrn_reflns_limit_l_min -17
_diffrn_reflns_number 5690
_diffrn_reflns_theta_full 27.46
_diffrn_reflns_theta_max 27.46
_diffrn_reflns_theta_min 3.36
_exptl_absorpt_coefficient_mu 0.085
_exptl_absorpt_correction_T_max 0.9957
_exptl_absorpt_correction_T_min 0.9505
_exptl_absorpt_correction_type none
_exptl_crystal_density_diffrn 1.292
_exptl_crystal_density_method 'not measured'
_exptl_crystal_F_000 616
_exptl_crystal_size_max 0.60
_exptl_crystal_size_mid 0.08
_exptl_crystal_size_min 0.05
_refine_diff_density_max 0.151
_refine_diff_density_min -0.177
_refine_diff_density_rms 0.038
_refine_ls_extinction_method none
_refine_ls_goodness_of_fit_ref 1.046
_refine_ls_hydrogen_treatment mixed
_refine_ls_matrix_type full
_refine_ls_number_parameters 201
_refine_ls_number_reflns 3414
_refine_ls_number_restraints 0
_refine_ls_restrained_S_all 1.046
_refine_ls_R_factor_all 0.1277
_refine_ls_R_factor_gt 0.0698
_refine_ls_shift/su_max 0.000
_refine_ls_shift/su_mean 0.000
_refine_ls_structure_factor_coef Fsqd
_refine_ls_weighting_details 'calc w=1/[\s^2^(Fo^2^)+(0.0635P)^2^+0.4758P] where P=(Fo^2^+2Fc^2^)/3'
_refine_ls_weighting_scheme calc
_refine_ls_wR_factor_gt 0.1431
_refine_ls_wR_factor_ref 0.1666
_reflns_number_gt 2043
_reflns_number_total 3414
_reflns_threshold_expression >2sigma(I)
_cod_data_source_file ol048139ssi20040914_034901.cif
_cod_data_source_block x1498r
_cod_depositor_comments
;
The following automatic conversions were performed:

'_symmetry_cell_setting' value 'Monoclinic' changed to 'monoclinic'
according to /home/saulius/struct/CIF-dictionaries/cif_core.dic
dictionary named 'cif_core.dic' version 2.4.1 from 2010-06-29.

Automatic conversion script
Id: cif_fix_values 1715 2011-07-08 13:25:40Z adriana 
;
_cod_original_sg_symbol_H-M P2(1)/c
_cod_database_code 1506937

loop_
_symmetry_equiv_pos_as_xyz
'x, y, z'
'-x, y+1/2, -z+1/2'
'-x, -y, -z'
'x, -y-1/2, z-1/2'

loop_
_atom_site_label
_atom_site_type_symbol
_atom_site_fract_x
_atom_site_fract_y
_atom_site_fract_z
_atom_site_U_iso_or_equiv
_atom_site_adp_type
_atom_site_occupancy
_atom_site_symmetry_multiplicity
_atom_site_calc_flag
_atom_site_refinement_flags
O1 O -0.0134(3) 0.24937(15) 0.50624(14) 0.0768(6) Uani 1 1 d .
O2 O 0.1316(2) 0.44611(14) 0.58906(12) 0.0670(6) Uani 1 1 d .
N5 N 0.2093(2) 0.27972(13) 0.31189(14) 0.0486(5) Uani 1 1 d .
N6 N 0.2922(2) 0.49339(13) 0.38056(13) 0.0445(5) Uani 1 1 d .
C1 C 0.0772(3) 0.31171(18) 0.47653(16) 0.0500(6) Uani 1 1 d .
C2 C 0.1366(3) 0.40440(18) 0.51343(17) 0.0485(6) Uani 1 1 d .
C3 C 0.2143(3) 0.42056(15) 0.41942(15) 0.0397(5) Uani 1 1 d .
C4 C 0.1730(3) 0.33041(16) 0.38894(15) 0.0412(5) Uani 1 1 d .
C6 C 0.1074(4) 0.19498(19) 0.2921(2) 0.0716(8) Uani 1 1 d .
H6A H 0.1877 0.1435 0.2974 0.107 Uiso 1 1 calc R
H6B H 0.0526 0.1974 0.2281 0.107 Uiso 1 1 calc R
H6C H 0.0154 0.1887 0.3378 0.107 Uiso 1 1 calc R
C7 C 0.3353(4) 0.57359(18) 0.44108(18) 0.0587(7) Uani 1 1 d .
H7A H 0.2579 0.6236 0.4215 0.088 Uiso 1 1 calc R
H7B H 0.4588 0.5908 0.4341 0.088 Uiso 1 1 calc R
H7C H 0.3174 0.5588 0.5073 0.088 Uiso 1 1 calc R
C11 C 0.3726(3) 0.29488(16) 0.26316(16) 0.0456(6) Uani 1 1 d .
C12 C 0.5295(3) 0.31467(18) 0.31573(18) 0.0558(7) Uani 1 1 d .
H12A H 0.5294 0.3187 0.3825 0.067 Uiso 1 1 calc R
C13 C 0.6866(4) 0.3286(2) 0.2692(2) 0.0744(9) Uani 1 1 d .
H13A H 0.7921 0.3428 0.3049 0.089 Uiso 1 1 calc R
C14 C 0.6896(4) 0.3218(2) 0.1721(3) 0.0792(9) Uani 1 1 d .
H14A H 0.7968 0.3308 0.1415 0.095 Uiso 1 1 calc R
C15 C 0.5344(5) 0.3016(2) 0.1190(2) 0.0753(9) Uani 1 1 d .
H15A H 0.5367 0.2969 0.0523 0.090 Uiso 1 1 calc R
C16 C 0.3732(4) 0.28821(19) 0.16412(18) 0.0623(7) Uani 1 1 d .
H16A H 0.2675 0.2749 0.1281 0.075 Uiso 1 1 calc R
C21 C 0.2893(3) 0.50620(16) 0.27852(16) 0.0443(6) Uani 1 1 d .
C22 C 0.4372(4) 0.5420(2) 0.23613(19) 0.0672(8) Uani 1 1 d .
H22A H 0.5406 0.5568 0.2733 0.081 Uiso 1 1 calc R
C23 C 0.4304(5) 0.5556(2) 0.1377(2) 0.0818(9) Uani 1 1 d .
H23A H 0.5294 0.5808 0.1088 0.098 Uiso 1 1 calc R
C24 C 0.2803(5) 0.5327(2) 0.0824(2) 0.0815(9) Uani 1 1 d .
H24A H 0.2779 0.5414 0.0161 0.098 Uiso 1 1 calc R
C25 C 0.1332(4) 0.4970(2) 0.1248(2) 0.0739(8) Uani 1 1 d .
H25A H 0.0310 0.4811 0.0871 0.089 Uiso 1 1 calc R
C26 C 0.1363(3) 0.48450(19) 0.22323(18) 0.0564(7) Uani 1 1 d .
H26A H 0.0354 0.4615 0.2522 0.068 Uiso 1 1 calc R

loop_
_atom_site_aniso_label
_atom_site_aniso_U_11
_atom_site_aniso_U_22
_atom_site_aniso_U_33
_atom_site_aniso_U_23
_atom_site_aniso_U_13
_atom_site_aniso_U_12
O1 0.0813(13) 0.0772(14) 0.0738(13) 0.0158(11) 0.0233(10) -0.0177(11)
O2 0.0810(12) 0.0799(14) 0.0410(10) -0.0059(10) 0.0128(8) 0.0074(10)
N5 0.0508(11) 0.0442(12) 0.0514(12) -0.0096(9) 0.0074(9) -0.0066(9)
N6 0.0536(11) 0.0419(11) 0.0381(11) -0.0028(8) 0.0048(8) -0.0044(9)
C1 0.0468(13) 0.0574(17) 0.0461(14) 0.0112(12) 0.0058(10) 0.0008(11)
C2 0.0477(13) 0.0610(16) 0.0373(13) 0.0028(12) 0.0057(9) 0.0098(11)
C3 0.0383(11) 0.0450(14) 0.0359(12) -0.0003(10) 0.0017(8) 0.0038(10)
C4 0.0382(11) 0.0449(14) 0.0403(12) 0.0030(10) 0.0013(9) 0.0008(9)
C6 0.0589(16) 0.0533(18) 0.103(2) -0.0226(16) 0.0085(15) -0.0117(13)
C7 0.0689(16) 0.0505(16) 0.0565(16) -0.0123(13) 0.0017(12) -0.0082(12)
C11 0.0525(14) 0.0392(14) 0.0456(13) -0.0072(10) 0.0072(10) 0.0048(10)
C12 0.0486(14) 0.0665(18) 0.0525(15) -0.0034(13) 0.0052(11) 0.0072(12)
C13 0.0495(16) 0.089(2) 0.086(2) -0.0032(18) 0.0139(14) 0.0087(14)
C14 0.074(2) 0.077(2) 0.090(2) -0.0034(18) 0.0368(18) 0.0108(16)
C15 0.113(3) 0.0627(19) 0.0527(17) -0.0070(14) 0.0323(17) 0.0087(17)
C16 0.0797(18) 0.0561(17) 0.0512(16) -0.0121(13) 0.0055(13) -0.0017(14)
C21 0.0531(13) 0.0379(13) 0.0424(13) 0.0011(10) 0.0075(10) 0.0004(10)
C22 0.0759(18) 0.073(2) 0.0536(16) 0.0036(14) 0.0111(13) -0.0208(15)
C23 0.091(2) 0.089(2) 0.068(2) 0.0147(18) 0.0251(17) -0.0206(18)
C24 0.107(2) 0.093(2) 0.0457(16) 0.0188(16) 0.0122(16) 0.004(2)
C25 0.0750(18) 0.095(2) 0.0511(17) 0.0126(16) -0.0064(13) 0.0056(16)
C26 0.0517(14) 0.0671(18) 0.0506(15) 0.0113(13) 0.0034(11) 0.0059(12)

loop_
_atom_type_symbol
_atom_type_description
_atom_type_scat_dispersion_real
_atom_type_scat_dispersion_imag
_atom_type_scat_source
C C 0.0033 0.0016 'International Tables Vol C Tables 4.2.6.8 and 6.1.1.4'
H H 0.0000 0.0000 'International Tables Vol C Tables 4.2.6.8 and 6.1.1.4'
N N 0.0061 0.0033 'International Tables Vol C Tables 4.2.6.8 and 6.1.1.4'
O O 0.0106 0.0060 'International Tables Vol C Tables 4.2.6.8 and 6.1.1.4'

loop_
_geom_angle_atom_site_label_1
_geom_angle_atom_site_label_2
_geom_angle_atom_site_label_3
_geom_angle
C4 N5 C11 119.96(19)
C4 N5 C6 119.6(2)
C11 N5 C6 118.74(19)
C3 N6 C21 121.29(18)
C3 N6 C7 119.32(18)
C21 N6 C7 117.13(19)
O1 C1 C4 136.1(2)
O1 C1 C2 135.6(2)
C4 C1 C2 88.23(18)
O2 C2 C3 135.7(2)
O2 C2 C1 136.3(2)
C3 C2 C1 87.89(18)
N6 C3 C4 135.42(19)
N6 C3 C2 133.0(2)
C4 C3 C2 91.59(18)
N5 C4 C3 134.9(2)
N5 C4 C1 133.3(2)
C3 C4 C1 91.83(18)
C12 C11 C16 120.0(2)
C12 C11 N5 119.7(2)
C16 C11 N5 120.3(2)
C11 C12 C13 119.8(2)
C14 C13 C12 120.9(3)
C13 C14 C15 119.8(3)
C14 C15 C16 120.5(3)
C11 C16 C15 119.0(3)
C22 C21 C26 120.2(2)
C22 C21 N6 120.1(2)
C26 C21 N6 119.7(2)
C21 C22 C23 119.3(3)
C24 C23 C22 120.8(3)
C23 C24 C25 119.9(3)
C24 C25 C26 120.1(3)
C21 C26 C25 119.7(2)

loop_
_geom_bond_atom_site_label_1
_geom_bond_atom_site_label_2
_geom_bond_distance
O1 C1 1.216(3)
O2 C2 1.216(3)
N5 C4 1.339(3)
N5 C11 1.434(3)
N5 C6 1.469(3)
N6 C3 1.336(3)
N6 C21 1.429(3)
N6 C7 1.467(3)
C1 C4 1.465(3)
C1 C2 1.505(4)
C2 C3 1.472(3)
C3 C4 1.411(3)
C11 C12 1.374(3)
C11 C16 1.379(3)
C12 C13 1.376(4)
C13 C14 1.354(4)
C14 C15 1.369(4)
C15 C16 1.392(4)
C21 C22 1.374(3)
C21 C26 1.376(3)
C22 C23 1.380(4)
C23 C24 1.363(4)
C24 C25 1.369(4)
C25 C26 1.378(4)

loop_
_cod_related_entry_id
_cod_related_entry_database
_cod_related_entry_code
1 ChemSpider 21157213
